data_1565244
loop_
_publ_author_name
'Ajibade, Peter A.'
'Fatokun, Amos A.'
'Andrew, Fartisincha P.'

_publ_section_title
;
 Synthesis, characterization and anti-cancer studies of Mn(II), Cu(II),
 Zn(II) and Pt(II) dithiocarbamate complexes - crystal structures of the
 Cu(II) and Pt(II) complexes
;
_journal_name_full 'Inorganica Chimica Acta'
_journal_page_first 119431
_journal_paper_doi 10.1016/j.ica.2020.119431
_journal_volume 504
_journal_year 2020
_chemical_absolute_configuration unk
_chemical_formula_moiety 'C30 H28 N2 O2 Pt S4'
_chemical_formula_sum 'C30 H28 N2 O2 Pt S4'
_chemical_formula_weight 771.87
_space_group_crystal_system orthorhombic
_space_group_IT_number 19
_space_group_name_Hall 'P 2ac 2ab'
_space_group_name_H-M_alt 'P 21 21 21'
_atom_sites_solution_hydrogens geom
_cell_angle_alpha 90
_cell_angle_beta 90
_cell_angle_gamma 90
_cell_formula_units_Z 4
_cell_length_a 28.219(6)
_cell_length_b 17.750(4)
_cell_length_c 7.6800(16)
_cell_measurement_reflns_used 8334
_cell_measurement_temperature 100(2)
_cell_measurement_theta_max 28.28
_cell_measurement_theta_min 2.75
_cell_volume 3846.8(14)
_computing_cell_refinement 'COSMO (Bruker, V1.61, 2009)'
_computing_data_collection 'COSMO (Bruker, V1.61, 2009)'
_computing_data_reduction 'SAINT (Bruker)'
_computing_molecular_graphics 'Olex2 (Dolomanov et al., 2009)'
_computing_publication_material 'Olex2 (Dolomanov et al., 2009)'
_computing_structure_refinement 'ShelXL (Sheldrick, 2015)'
_computing_structure_solution 'ShelXS-2013 (Sheldrick, 2008)'
_diffrn_ambient_temperature 100.2
_diffrn_detector 'Bruker APEX2 area detector'
_diffrn_detector_area_resol_mean 7.9
_diffrn_detector_type 'CCD area detector'
_diffrn_measured_fraction_theta_full 0.979
_diffrn_measured_fraction_theta_max 0.979
_diffrn_measurement_device 'three-circle diffractometer'
_diffrn_measurement_device_type 'Bruker APEX-II CCD'
_diffrn_measurement_method '\f and \w scans'
_diffrn_radiation_monochromator graphite
_diffrn_radiation_probe x-ray
_diffrn_radiation_type MoK\a
_diffrn_radiation_wavelength 0.71073
_diffrn_reflns_av_R_equivalents 0.0853
_diffrn_reflns_av_unetI/netI 0.0804
_diffrn_reflns_Laue_measured_fraction_full 0.979
_diffrn_reflns_Laue_measured_fraction_max 0.979
_diffrn_reflns_limit_h_max 34
_diffrn_reflns_limit_h_min -34
_diffrn_reflns_limit_k_max 15
_diffrn_reflns_limit_k_min -21
_diffrn_reflns_limit_l_max 9
_diffrn_reflns_limit_l_min -9
_diffrn_reflns_number 13956
_diffrn_reflns_point_group_measured_fraction_full 0.986
_diffrn_reflns_point_group_measured_fraction_max 0.987
_diffrn_reflns_theta_full 25.242
_diffrn_reflns_theta_max 25.995
_diffrn_reflns_theta_min 2.749
_diffrn_source 'sealed X-ray tube'
_diffrn_source_type 'sealed X-ray tube'
_diffrn_standards_number 0
_exptl_absorpt_coefficient_mu 3.888
_exptl_absorpt_correction_T_max 0.7457
_exptl_absorpt_correction_T_min 0.4853
_exptl_absorpt_correction_type multi-scan
_exptl_absorpt_process_details 'SADABS (Bruker)'
_exptl_crystal_colour yellow
_exptl_crystal_colour_primary yellow
_exptl_crystal_density_diffrn 1.333
_exptl_crystal_density_meas .
_exptl_crystal_description irregular
_exptl_crystal_F_000 1520
_exptl_crystal_recrystallization_method
'The material was recrystallised from a mixture of DMSO and methanol  by slow evaporation'
_exptl_crystal_size_max 0.37
_exptl_crystal_size_mid 0.23
_exptl_crystal_size_min 0.18
_refine_diff_density_max 3.376
_refine_diff_density_min -1.758
_refine_diff_density_rms 0.211
_refine_ls_abs_structure_details
;
 Refined as an inversion twin.
;
_refine_ls_abs_structure_Flack 0.483(16)
_refine_ls_extinction_coef .
_refine_ls_extinction_method none
_refine_ls_goodness_of_fit_ref 1.035
_refine_ls_hydrogen_treatment constr
_refine_ls_matrix_type full
_refine_ls_number_parameters 309
_refine_ls_number_reflns 7216
_refine_ls_number_restraints 229
_refine_ls_restrained_S_all 1.031
_refine_ls_R_factor_all 0.0655
_refine_ls_R_factor_gt 0.0613
_refine_ls_shift/su_max 0.001
_refine_ls_shift/su_mean 0.000
_refine_ls_structure_factor_coef Fsqd
_refine_ls_weighting_details 'w=1/[\s^2^(Fo^2^)+(0.0653P)^2^+45.7505P] where P=(Fo^2^+2Fc^2^)/3'
_refine_ls_weighting_scheme calc
_refine_ls_wR_factor_gt 0.1487
_refine_ls_wR_factor_ref 0.1514
_reflns_Friedel_coverage 0.783
_reflns_Friedel_fraction_full 0.996
_reflns_Friedel_fraction_max 0.996
_reflns_number_gt 6642
_reflns_number_total 7216
_reflns_threshold_expression 'I > 2\s(I)'
_cod_data_source_file ICA-2020-504-119431.cif
_cod_data_source_block 2
_cod_database_code 1565244
_shelx_space_group_comment
;
The symmetry employed for this shelxl refinement is uniquely defined
by the following loop, which should always be used as a source of
symmetry information in preference to the above space-group names.
They are only intended as comments.
;
_shelx_estimated_absorpt_t_max 0.541
_shelx_estimated_absorpt_t_min 0.327
_olex2_refinement_description
;
1. Twinned data refinement
 Scales: 0.517(16)
 0.483(16)
2. Fixed Uiso
 At 1.2 times of:
  All C(H) groups, All C(H,H) groups
 At 1.5 times of:
  All C(H,H,H) groups, All O(H) groups
3. Restrained distances
 S3-H2
 2.681 with sigma of 0.001
4. Uiso/Uaniso restraints and constraints
Uanis(C8) \\sim Ueq, Uanis(N1) \\sim Ueq, Uanis(C1) \\sim Ueq, Uanis(C2) \\sim
Ueq, Uanis(C3) \\sim Ueq, Uanis(C5) \\sim Ueq, Uanis(C6) \\sim Ueq, Uanis(C4)
\\sim Ueq, Uanis(C7) \\sim Ueq, Uanis(C11) \\sim Ueq, Uanis(C12) \\sim Ueq,
Uanis(C13) \\sim Ueq, Uanis(C14) \\sim Ueq, Uanis(C15) \\sim Ueq, Uanis(C10)
\\sim Ueq, Uanis(C9) \\sim Ueq, Uanis(C16) \\sim Ueq, Uanis(N2) \\sim Ueq,
Uanis(C24) \\sim Ueq, Uanis(C25) \\sim Ueq, Uanis(C26) \\sim Ueq, Uanis(C27)
\\sim Ueq, Uanis(C28) \\sim Ueq, Uanis(C29) \\sim Ueq, Uanis(C30) \\sim Ueq,
Uanis(O1) \\sim Ueq, Uanis(O2) \\sim Ueq, Uanis(C19) \\sim Ueq, Uanis(C20)
\\sim Ueq, Uanis(C21) \\sim Ueq, Uanis(C22) \\sim Ueq, Uanis(C17) \\sim Ueq,
Uanis(C18) \\sim Ueq, Uanis(C23) \\sim Ueq: with sigma of 0.001 and sigma for
terminal atoms of 0.002
Uanis(S1) \\sim Ueq, Uanis(S2) \\sim Ueq, Uanis(S3) \\sim Ueq, Uanis(S4) \\sim
Ueq: with sigma of 0.001 and sigma for terminal atoms of 0.002
5.a Secondary CH2 refined with riding coordinates:
 C9(H9A,H9B), C24(H24A,H24B)
5.b Aromatic/amide H refined with riding coordinates:
 C2(H2A), C3(H3), C5(H5), C6(H6), C14(H14), C13(H13), C12(H12), C11(H11),
 C18(H18), C19(H19), C21(H21), C22(H22), C29(H29), C28(H28), C27(H27), C26(H26)
5.c Fitted hexagon refined as free rotating group:
 C1(C2,C3,C4,C5,C6), C10(C15,C14,C13,C12,C11), C17(C18,C19,C20,C21,C22),
 C25(C30,C29,C28,C27,C26)
5.d Idealised Me refined as rotating group:
 C7(H7A,H7B,H7C), C23(H23A,H23B,H23C)
5.e Idealised tetrahedral OH refined as rotating group:
 O1(H1), O2(H2)
;

loop_
_space_group_symop_operation_xyz
'x, y, z'
'-x+1/2, -y, z+1/2'
'-x, y+1/2, -z+1/2'
'x+1/2, -y+1/2, -z'

loop_
_atom_site_label
_atom_site_type_symbol
_atom_site_fract_x
_atom_site_fract_y
_atom_site_fract_z
_atom_site_U_iso_or_equiv
_atom_site_adp_type
_atom_site_occupancy
_atom_site_site_symmetry_order
_atom_site_calc_flag
_atom_site_refinement_flags_posn
_atom_site_refinement_flags_adp
_atom_site_refinement_flags_occupancy
_atom_site_disorder_assembly
_atom_site_disorder_group
Pt1 Pt 0.61726(2) 0.24983(4) 0.72572(5) 0.01444(16) Uani 1 1 d . . . . .
S1 S 0.68621(11) 0.31736(19) 0.7625(4) 0.0125(6) Uani 1 1 d . U . . .
S2 S 0.64200(12) 0.2227(2) 1.0070(4) 0.0161(7) Uani 1 1 d . U . . .
S3 S 0.59236(13) 0.2774(2) 0.4437(5) 0.0172(7) Uani 1 1 d D U . . .
S4 S 0.54848(12) 0.1789(2) 0.6843(4) 0.0156(7) Uani 1 1 d . U . . .
O1 O 0.7514(4) 0.1503(6) 1.1370(14) 0.023(2) Uani 1 1 d . U . . .
H1 H 0.728137 0.177724 1.111817 0.035 Uiso 1 1 calc GR . . . .
O2 O 0.4853(4) 0.3459(6) 0.3259(15) 0.030(3) Uani 1 1 d . U . . .
H2 H 0.513502 0.335086 0.301870 0.045 Uiso 1 1 calc DGR . . . .
N1 N 0.7169(4) 0.3104(7) 1.0950(15) 0.014(2) Uani 1 1 d . U . . .
N2 N 0.5183(4) 0.1882(7) 0.3557(15) 0.015(2) Uani 1 1 d . U . . .
C1 C 0.7526(3) 0.3652(5) 1.0589(13) 0.017(3) Uani 1 1 d . U . . .
C2 C 0.7897(3) 0.3485(4) 0.9463(12) 0.021(3) Uani 1 1 d G U . . .
H2A H 0.790460 0.301410 0.887657 0.026 Uiso 1 1 calc R . . . .
C3 C 0.8256(3) 0.4007(5) 0.9196(12) 0.029(4) Uani 1 1 d G U . . .
H3 H 0.851014 0.389347 0.842681 0.034 Uiso 1 1 calc R . . . .
C4 C 0.8245(3) 0.4697(5) 1.0055(13) 0.016(3) Uani 1 1 d G U . . .
C5 C 0.7874(3) 0.4863(4) 1.1181(12) 0.019(3) Uani 1 1 d G U . . .
H5 H 0.786614 0.533423 1.176789 0.022 Uiso 1 1 calc R . . . .
C6 C 0.7514(3) 0.4341(5) 1.1448(12) 0.024(3) Uani 1 1 d G U . . .
H6 H 0.726059 0.445486 1.221767 0.029 Uiso 1 1 calc R . . . .
C7 C 0.8637(5) 0.5284(8) 0.9753(18) 0.017(3) Uani 1 1 d . U . . .
H7A H 0.850193 0.573018 0.919069 0.025 Uiso 1 1 calc GR . . . .
H7B H 0.888328 0.506789 0.900178 0.025 Uiso 1 1 calc GR . . . .
H7C H 0.877725 0.542736 1.087262 0.025 Uiso 1 1 calc GR . . . .
C8 C 0.6868(5) 0.2873(8) 0.9802(18) 0.014(3) Uani 1 1 d . U . . .
C9 C 0.7150(4) 0.2831(8) 1.2813(17) 0.012(3) Uani 1 1 d . U . . .
H9A H 0.706348 0.325595 1.358445 0.014 Uiso 1 1 calc R . . . .
H9B H 0.690223 0.243959 1.292301 0.014 Uiso 1 1 calc R . . . .
C10 C 0.7618(3) 0.2511(5) 1.3384(11) 0.015(2) Uani 1 1 d . U . . .
C15 C 0.7770(3) 0.1832(5) 1.2676(11) 0.020(3) Uani 1 1 d G U . . .
C14 C 0.8186(3) 0.1500(5) 1.3267(13) 0.024(3) Uani 1 1 d G U . . .
H14 H 0.828963 0.103630 1.278349 0.029 Uiso 1 1 calc R . . . .
C13 C 0.8450(3) 0.1848(6) 1.4566(12) 0.027(3) Uani 1 1 d G U . . .
H13 H 0.873456 0.162124 1.497051 0.033 Uiso 1 1 calc R . . . .
C12 C 0.8298(3) 0.2527(6) 1.5274(11) 0.023(3) Uani 1 1 d G U . . .
H12 H 0.847886 0.276444 1.616196 0.027 Uiso 1 1 calc R . . . .
C11 C 0.7882(3) 0.2859(5) 1.4683(11) 0.022(3) Uani 1 1 d G U . . .
H11 H 0.777822 0.332271 1.516641 0.027 Uiso 1 1 calc R . . . .
C16 C 0.5479(5) 0.2114(8) 0.4726(17) 0.013(3) Uani 1 1 d . U . . .
C17 C 0.4840(3) 0.1303(4) 0.3929(13) 0.014(3) Uani 1 1 d . U . . .
C18 C 0.4446(3) 0.1470(4) 0.4943(14) 0.027(3) Uani 1 1 d G U . . .
H18 H 0.440332 0.196502 0.538732 0.033 Uiso 1 1 calc R . . . .
C19 C 0.4114(3) 0.0913(5) 0.5306(13) 0.031(4) Uani 1 1 d G U . . .
H19 H 0.384471 0.102731 0.599852 0.038 Uiso 1 1 calc R . . . .
C20 C 0.4177(3) 0.0189(5) 0.4655(14) 0.024(3) Uani 1 1 d G U . . .
C21 C 0.4571(4) 0.0022(4) 0.3642(14) 0.041(4) Uani 1 1 d G U . . .
H21 H 0.461376 -0.047253 0.319691 0.049 Uiso 1 1 calc R . . . .
C22 C 0.4903(3) 0.0579(5) 0.3278(13) 0.023(3) Uani 1 1 d G U . . .
H22 H 0.517238 0.046517 0.258568 0.028 Uiso 1 1 calc R . . . .
C23 C 0.3812(7) -0.0421(11) 0.503(2) 0.039(4) Uani 1 1 d . U . . .
H23A H 0.384038 -0.058189 0.624849 0.058 Uiso 1 1 calc GR . . . .
H23B H 0.386693 -0.085214 0.426293 0.058 Uiso 1 1 calc GR . . . .
H23C H 0.349279 -0.022050 0.482956 0.058 Uiso 1 1 calc GR . . . .
C24 C 0.5189(5) 0.2156(9) 0.168(2) 0.022(3) Uani 1 1 d . U . . .
H24A H 0.544272 0.253527 0.153401 0.026 Uiso 1 1 calc R . . . .
H24B H 0.525582 0.172802 0.089536 0.026 Uiso 1 1 calc R . . . .
C25 C 0.4717(3) 0.2500(6) 0.1228(12) 0.021(3) Uani 1 1 d . U . . .
C30 C 0.4563(3) 0.3149(6) 0.2068(12) 0.034(4) Uani 1 1 d G U . . .
C29 C 0.4126(4) 0.3461(6) 0.1646(15) 0.035(4) Uani 1 1 d G U . . .
H29 H 0.402104 0.390496 0.222058 0.042 Uiso 1 1 calc R . . . .
C28 C 0.3844(3) 0.3125(7) 0.0384(15) 0.045(5) Uani 1 1 d G U . . .
H28 H 0.354514 0.333919 0.009553 0.053 Uiso 1 1 calc R . . . .
C27 C 0.3998(3) 0.2476(7) -0.0456(13) 0.036(3) Uani 1 1 d G U . . .
H27 H 0.380439 0.224674 -0.131902 0.043 Uiso 1 1 calc R . . . .
C26 C 0.4434(4) 0.2164(6) -0.0034(13) 0.036(4) Uani 1 1 d G U . . .
H26 H 0.453956 0.172004 -0.060853 0.044 Uiso 1 1 calc R . . . .

loop_
_atom_site_aniso_label
_atom_site_aniso_U_11
_atom_site_aniso_U_22
_atom_site_aniso_U_33
_atom_site_aniso_U_23
_atom_site_aniso_U_13
_atom_site_aniso_U_12
Pt1 0.0128(2) 0.0172(3) 0.0133(2) 0.0001(3) -0.00121(17) -0.0051(3)
S1 0.0103(10) 0.0144(11) 0.0127(11) 0.0010(10) -0.0035(9) -0.0029(9)
S2 0.0147(11) 0.0182(11) 0.0153(11) 0.0040(9) -0.0027(10) -0.0035(9)
S3 0.0166(12) 0.0196(12) 0.0154(11) 0.0024(9) -0.0010(10) -0.0038(10)
S4 0.0173(11) 0.0177(12) 0.0116(11) -0.0007(10) -0.0023(10) -0.0048(10)
O1 0.024(3) 0.025(3) 0.021(3) 0.000(2) -0.002(2) 0.002(2)
O2 0.030(3) 0.032(3) 0.029(3) 0.001(2) -0.001(2) 0.000(2)
N1 0.014(3) 0.015(3) 0.014(3) 0.0002(13) -0.0001(13) 0.0006(13)
N2 0.015(3) 0.016(3) 0.015(3) -0.0002(13) -0.0001(13) -0.0001(13)
C1 0.017(3) 0.017(3) 0.016(3) 0.0004(13) -0.0003(13) -0.0006(13)
C2 0.021(3) 0.021(3) 0.022(3) -0.0001(13) 0.0002(13) 0.0001(13)
C3 0.028(4) 0.029(4) 0.029(4) -0.0002(13) 0.0009(13) 0.0000(13)
C4 0.016(3) 0.015(3) 0.015(3) -0.0006(13) 0.0003(13) 0.0000(13)
C5 0.018(3) 0.018(3) 0.019(3) -0.0003(13) 0.0009(13) -0.0002(13)
C6 0.024(4) 0.024(4) 0.024(4) -0.0003(13) 0.0004(13) -0.0003(13)
C7 0.018(4) 0.018(4) 0.015(4) -0.001(2) 0.000(2) -0.002(2)
C8 0.014(3) 0.013(3) 0.014(3) 0.0005(13) -0.0002(13) 0.0004(13)
C9 0.012(3) 0.012(3) 0.011(3) 0.0001(13) -0.0001(13) 0.0005(13)
C10 0.015(3) 0.015(3) 0.014(2) -0.0002(13) 0.0001(13) -0.0003(13)
C15 0.020(3) 0.021(3) 0.020(3) 0.0002(13) 0.0002(13) 0.0001(13)
C14 0.024(3) 0.024(3) 0.024(3) -0.0001(13) -0.0007(13) 0.0001(13)
C13 0.027(4) 0.028(4) 0.027(4) -0.0002(13) 0.0000(13) 0.0004(13)
C12 0.023(3) 0.023(3) 0.022(3) -0.0005(14) -0.0001(13) -0.0002(13)
C11 0.023(3) 0.022(3) 0.022(3) -0.0001(13) 0.0000(13) -0.0006(13)
C16 0.014(3) 0.013(3) 0.014(3) 0.0003(13) 0.0003(13) -0.0002(13)
C17 0.014(3) 0.015(3) 0.014(3) -0.0001(13) -0.0009(13) -0.0002(13)
C18 0.027(4) 0.028(4) 0.027(4) 0.0000(13) 0.0002(13) 0.0004(13)
C19 0.031(4) 0.031(4) 0.031(4) -0.0001(13) -0.0002(13) 0.0000(13)
C20 0.024(4) 0.024(4) 0.023(4) 0.0001(13) 0.0001(13) -0.0001(13)
C21 0.041(5) 0.040(5) 0.041(5) -0.0004(13) -0.0004(14) -0.0001(13)
C22 0.023(3) 0.024(3) 0.023(3) -0.0003(13) -0.0003(13) 0.0001(13)
C23 0.040(5) 0.039(5) 0.037(5) 0.001(3) 0.001(3) -0.002(3)
C24 0.021(3) 0.022(3) 0.022(3) 0.0001(13) -0.0003(13) 0.0002(13)
C25 0.020(3) 0.021(3) 0.021(3) 0.0001(14) 0.0002(13) -0.0007(13)
C30 0.034(4) 0.034(4) 0.034(4) 0.0002(13) -0.0002(13) -0.0002(13)
C29 0.035(4) 0.035(4) 0.035(4) 0.0003(13) 0.0005(13) 0.0005(13)
C28 0.045(5) 0.045(5) 0.044(5) 0.0006(14) 0.0001(14) -0.0001(14)
C27 0.036(4) 0.036(4) 0.036(4) 0.0001(14) -0.0005(13) -0.0004(14)
C26 0.036(4) 0.037(4) 0.036(4) 0.0004(13) 0.0001(13) -0.0006(13)

loop_
_atom_type_symbol
_atom_type_description
_atom_type_scat_dispersion_real
_atom_type_scat_dispersion_imag
_atom_type_scat_source
C C 0.0033 0.0016 'International Tables Vol C Tables 4.2.6.8 and 6.1.1.4'
H H 0.0000 0.0000 'International Tables Vol C Tables 4.2.6.8 and 6.1.1.4'
N N 0.0061 0.0033 'International Tables Vol C Tables 4.2.6.8 and 6.1.1.4'
O O 0.0106 0.0060 'International Tables Vol C Tables 4.2.6.8 and 6.1.1.4'
Pt Pt -1.7033 8.3905 'International Tables Vol C Tables 4.2.6.8 and 6.1.1.4'
S S 0.1246 0.1234 'International Tables Vol C Tables 4.2.6.8 and 6.1.1.4'

loop_
_geom_angle_atom_site_label_1
_geom_angle_atom_site_label_2
_geom_angle_atom_site_label_3
_geom_angle
_geom_angle_site_symmetry_1
_geom_angle_site_symmetry_3
S1 Pt1 S2 74.92(12) . .
S1 Pt1 S3 105.05(12) . .
S1 Pt1 S4 178.45(12) . .
S2 Pt1 S3 179.86(15) . .
S2 Pt1 S4 105.35(12) . .
S3 Pt1 S4 74.68(12) . .
C8 S1 Pt1 88.1(5) . .
C8 S2 Pt1 88.3(5) . .
C16 S3 Pt1 87.5(5) . .
C16 S4 Pt1 87.4(5) . .
C15 O1 H1 109.5 . .
C30 O2 H2 109.5 . .
C1 N1 C9 115.3(10) . .
C8 N1 C1 123.2(11) . .
C8 N1 C9 121.5(12) . .
C16 N2 C17 121.6(11) . .
C16 N2 C24 123.2(12) . .
C17 N2 C24 115.1(11) . .
C2 C1 N1 120.5(7) . .
C2 C1 C6 120.0 . .
C6 C1 N1 119.4(7) . .
C1 C2 H2A 120.0 . .
C3 C2 C1 120.0 . .
C3 C2 H2A 120.0 . .
C2 C3 H3 120.0 . .
C4 C3 C2 120.0 . .
C4 C3 H3 120.0 . .
C3 C4 C5 120.0 . .
C3 C4 C7 120.5(8) . .
C5 C4 C7 119.5(8) . .
C4 C5 H5 120.0 . .
C4 C5 C6 120.0 . .
C6 C5 H5 120.0 . .
C1 C6 H6 120.0 . .
C5 C6 C1 120.0 . .
C5 C6 H6 120.0 . .
C4 C7 H7A 109.5 . .
C4 C7 H7B 109.5 . .
C4 C7 H7C 109.5 . .
H7A C7 H7B 109.5 . .
H7A C7 H7C 109.5 . .
H7B C7 H7C 109.5 . .
S2 C8 S1 108.0(7) . .
N1 C8 S1 124.1(11) . .
N1 C8 S2 127.8(11) . .
N1 C9 H9A 109.3 . .
N1 C9 H9B 109.3 . .
H9A C9 H9B 108.0 . .
C10 C9 N1 111.5(10) . .
C10 C9 H9A 109.3 . .
C10 C9 H9B 109.3 . .
C15 C10 C9 119.0(7) . .
C15 C10 C11 120.0 . .
C11 C10 C9 120.9(7) . .
O1 C15 C10 119.7(7) . .
O1 C15 C14 120.3(7) . .
C10 C15 C14 120.0 . .
C15 C14 H14 120.0 . .
C13 C14 C15 120.0 . .
C13 C14 H14 120.0 . .
C14 C13 H13 120.0 . .
C12 C13 C14 120.0 . .
C12 C13 H13 120.0 . .
C13 C12 H12 120.0 . .
C13 C12 C11 120.0 . .
C11 C12 H12 120.0 . .
C10 C11 H11 120.0 . .
C12 C11 C10 120.0 . .
C12 C11 H11 120.0 . .
S4 C16 S3 109.9(8) . .
N2 C16 S3 126.5(11) . .
N2 C16 S4 123.5(10) . .
C18 C17 N2 119.8(7) . .
C18 C17 C22 120.0 . .
C22 C17 N2 120.2(7) . .
C17 C18 H18 120.0 . .
C17 C18 C19 120.0 . .
C19 C18 H18 120.0 . .
C18 C19 H19 120.0 . .
C20 C19 C18 120.0 . .
C20 C19 H19 120.0 . .
C19 C20 C21 120.0 . .
C19 C20 C23 120.2(10) . .
C21 C20 C23 119.8(10) . .
C20 C21 H21 120.0 . .
C22 C21 C20 120.0 . .
C22 C21 H21 120.0 . .
C17 C22 H22 120.0 . .
C21 C22 C17 120.0 . .
C21 C22 H22 120.0 . .
C20 C23 H23A 109.5 . .
C20 C23 H23B 109.5 . .
C20 C23 H23C 109.5 . .
H23A C23 H23B 109.5 . .
H23A C23 H23C 109.5 . .
H23B C23 H23C 109.5 . .
N2 C24 H24A 109.7 . .
N2 C24 H24B 109.7 . .
H24A C24 H24B 108.2 . .
C25 C24 N2 109.9(11) . .
C25 C24 H24A 109.7 . .
C25 C24 H24B 109.7 . .
C30 C25 C24 120.3(9) . .
C30 C25 C26 120.0 . .
C26 C25 C24 119.7(9) . .
O2 C30 C25 117.7(9) . .
O2 C30 C29 122.3(9) . .
C29 C30 C25 120.0 . .
C30 C29 H29 120.0 . .
C30 C29 C28 120.0 . .
C28 C29 H29 120.0 . .
C29 C28 H28 120.0 . .
C29 C28 C27 120.0 . .
C27 C28 H28 120.0 . .
C28 C27 H27 120.0 . .
C26 C27 C28 120.0 . .
C26 C27 H27 120.0 . .
C25 C26 H26 120.0 . .
C27 C26 C25 120.0 . .
C27 C26 H26 120.0 . .

loop_
_geom_bond_atom_site_label_1
_geom_bond_atom_site_label_2
_geom_bond_distance
_geom_bond_site_symmetry_2
Pt1 S1 2.303(3) .
Pt1 S2 2.321(3) .
Pt1 S3 2.329(4) .
Pt1 S4 2.336(3) .
S1 C8 1.755(14) .
S2 C8 1.721(14) .
S3 C16 1.730(14) .
S4 C16 1.726(14) .
O1 H1 0.8400 .
O1 C15 1.367(12) .
O2 H2 0.8400 .
O2 C30 1.345(13) .
N1 C1 1.426(13) .
N1 C8 1.290(17) .
N1 C9 1.512(17) .
N2 C16 1.295(18) .
N2 C17 1.439(13) .
N2 C24 1.518(19) .
C1 C2 1.3900 .
C1 C6 1.3900 .
C2 H2A 0.9500 .
C2 C3 1.3900 .
C3 H3 0.9500 .
C3 C4 1.3900 .
C4 C5 1.3900 .
C4 C7 1.538(15) .
C5 H5 0.9500 .
C5 C6 1.3900 .
C6 H6 0.9500 .
C7 H7A 0.9800 .
C7 H7B 0.9800 .
C7 H7C 0.9800 .
C9 H9A 0.9900 .
C9 H9B 0.9900 .
C9 C10 1.501(14) .
C10 C15 1.3900 .
C10 C11 1.3900 .
C15 C14 1.3900 .
C14 H14 0.9500 .
C14 C13 1.3900 .
C13 H13 0.9500 .
C13 C12 1.3900 .
C12 H12 0.9500 .
C12 C11 1.3900 .
C11 H11 0.9500 .
C17 C18 1.3900 .
C17 C22 1.3900 .
C18 H18 0.9500 .
C18 C19 1.3900 .
C19 H19 0.9500 .
C19 C20 1.3900 .
C20 C21 1.3900 .
C20 C23 1.522(19) .
C21 H21 0.9500 .
C21 C22 1.3900 .
C22 H22 0.9500 .
C23 H23A 0.9800 .
C23 H23B 0.9800 .
C23 H23C 0.9800 .
C24 H24A 0.9900 .
C24 H24B 0.9900 .
C24 C25 1.506(16) .
C25 C30 1.3900 .
C25 C26 1.3900 .
C30 C29 1.3900 .
C29 H29 0.9500 .
C29 C28 1.3900 .
C28 H28 0.9500 .
C28 C27 1.3900 .
C27 H27 0.9500 .
C27 C26 1.3900 .
C26 H26 0.9500 .

loop_
_twin_individual_id
_twin_individual_mass_fraction_refined
1 0.517(16)
2 0.483(16)

loop_
_smtbx_masks_void_nr
_smtbx_masks_void_average_x
_smtbx_masks_void_average_y
_smtbx_masks_void_average_z
_smtbx_masks_void_volume
_smtbx_masks_void_count_electrons
_smtbx_masks_void_content
1 -0.250 0.000 -0.045 605.5 134.2 1.75C2H6OS
2 0.250 0.500 -0.083 605.5 134.9 1.75C2H6OS
